data_7014397
loop_
_publ_author_name
'Wang, Ru'
'Kang, Ling-Chen'
'Xiong, Jing'
'Dou, Xiao-Wei'
'Chen, Xiao-Yu'
'Zuo, Jing-Lin'
'You, Xiao-Zeng'

_publ_section_title
;
 Structures and physical properties of oligomeric and polymeric metal
 complexes based on bis(pyridyl)-substituted TTF ligands and an
 inorganic analogue.
;
_journal_issue 4
_journal_name_full 'Dalton transactions (Cambridge, England : 2003)'
_journal_page_first 919
_journal_page_last 926
_journal_paper_doi 10.1039/c0dt00739k
_journal_volume 40
_journal_year 2011
_chemical_formula_moiety 'C32 H18 Cu F6 N2 O4 S6'
_chemical_formula_sum 'C32 H18 Cu F6 N2 O4 S6'
_chemical_formula_weight 864.45
_chemical_name_systematic
;
?
;
_space_group_IT_number 15
_symmetry_cell_setting monoclinic
_symmetry_space_group_name_Hall '-C 2yc'
_symmetry_space_group_name_H-M 'C 1 2/c 1'
_atom_sites_solution_hydrogens geom
_atom_sites_solution_primary direct
_atom_sites_solution_secondary difmap
_audit_creation_method SHELXL-97
_cell_angle_alpha 90.00
_cell_angle_beta 110.479(2)
_cell_angle_gamma 90.00
_cell_formula_units_Z 4
_cell_length_a 20.866(3)
_cell_length_b 17.281(2)
_cell_length_c 11.1077(14)
_cell_measurement_reflns_used 2700
_cell_measurement_temperature 291(2)
_cell_measurement_theta_max 26.1
_cell_measurement_theta_min 2.2
_cell_volume 3752.1(8)
_computing_cell_refinement 'Bruker SMART'
_computing_data_collection 'Bruker SMART'
_computing_data_reduction 'Bruker SAINT'
_computing_molecular_graphics 'Bruker SHELXTL'
_computing_publication_material 'Bruker SHELXTL'
_computing_structure_refinement 'Bruker SHELXTL'
_computing_structure_solution 'Bruker SHELXTL'
_diffrn_ambient_temperature 291(2)
_diffrn_measured_fraction_theta_full 0.997
_diffrn_measured_fraction_theta_max 0.997
_diffrn_measurement_device_type 'CCD area detector'
_diffrn_measurement_method 'phi and omega scans'
_diffrn_radiation_monochromator graphite
_diffrn_radiation_source 'fine-focus sealed tube'
_diffrn_radiation_type MoK\a
_diffrn_radiation_wavelength 0.71073
_diffrn_reflns_av_R_equivalents 0.0434
_diffrn_reflns_av_sigmaI/netI 0.0482
_diffrn_reflns_limit_h_max 25
_diffrn_reflns_limit_h_min -16
_diffrn_reflns_limit_k_max 21
_diffrn_reflns_limit_k_min -17
_diffrn_reflns_limit_l_max 13
_diffrn_reflns_limit_l_min -13
_diffrn_reflns_number 9848
_diffrn_reflns_theta_full 26.00
_diffrn_reflns_theta_max 26.00
_diffrn_reflns_theta_min 2.08
_exptl_absorpt_coefficient_mu 0.984
_exptl_absorpt_correction_T_max 0.8745
_exptl_absorpt_correction_T_min 0.8585
_exptl_absorpt_correction_type multi-scan
_exptl_absorpt_process_details 'SADABS,2000; Bruker'
_exptl_crystal_colour brown
_exptl_crystal_density_diffrn 1.530
_exptl_crystal_density_method 'not measured'
_exptl_crystal_description block
_exptl_crystal_F_000 1740
_exptl_crystal_size_max 0.16
_exptl_crystal_size_mid 0.15
_exptl_crystal_size_min 0.14
_platon_squeeze_details
;
;
_refine_diff_density_max 0.811
_refine_diff_density_min -0.416
_refine_diff_density_rms 0.095
_refine_ls_extinction_method none
_refine_ls_goodness_of_fit_ref 0.961
_refine_ls_hydrogen_treatment constr
_refine_ls_matrix_type full
_refine_ls_number_parameters 232
_refine_ls_number_reflns 3688
_refine_ls_number_restraints 0
_refine_ls_restrained_S_all 0.961
_refine_ls_R_factor_all 0.0898
_refine_ls_R_factor_gt 0.0636
_refine_ls_shift/su_max 0.000
_refine_ls_shift/su_mean 0.000
_refine_ls_structure_factor_coef Fsqd
_refine_ls_weighting_details 'calc w=1/[\s^2^(Fo^2^)+(0.1182P)^2^+0.0000P] where P=(Fo^2^+2Fc^2^)/3'
_refine_ls_weighting_scheme calc
_refine_ls_wR_factor_gt 0.1769
_refine_ls_wR_factor_ref 0.1882
_reflns_number_gt 2291
_reflns_number_total 3688
_reflns_threshold_expression >2sigma(I)
_cod_data_source_file C0DT00739K.TXT
_cod_data_source_block 3
_cod_depositor_comments
;
The following automatic conversions were performed:
'_symmetry_cell_setting' value 'Monoclinic' changed to 'monoclinic'
according to '/home/saulius/struct/CIF-dictionaries/cif_core.dic'
dictionary named 'cif_core.dic' version 2.4.1 from
2010-06-29.

'_exptl_absorpt_correction_type' value 'Multi-Scan' changed
to 'multi-scan' according to
'/home/saulius/struct/CIF-dictionaries/cif_core.dic' dictionary named
'cif_core.dic' version 2.4.1 from 2010-06-29.

Automatic conversion script
Id: cif_fix_enum 1555 2011-01-17 13:19:09Z saulius 
;
_cod_original_sg_symbol_H-M 'C 2/c'
_cod_database_code 7014397

loop_
_symmetry_equiv_pos_as_xyz
'x, y, z'
'-x, y, -z+1/2'
'x+1/2, y+1/2, z'
'-x+1/2, y+1/2, -z+1/2'
'-x, -y, -z'
'x, -y, z-1/2'
'-x+1/2, -y+1/2, -z'
'x+1/2, -y+1/2, z-1/2'

loop_
_atom_site_label
_atom_site_type_symbol
_atom_site_fract_x
_atom_site_fract_y
_atom_site_fract_z
_atom_site_U_iso_or_equiv
_atom_site_adp_type
_atom_site_occupancy
_atom_site_symmetry_multiplicity
_atom_site_calc_flag
_atom_site_refinement_flags
_atom_site_disorder_assembly
_atom_site_disorder_group
Cu1 Cu 0.2500 0.2500 0.5000 0.0680(3) Uani 1 2 d S . .
C1 C 0.1525(5) 0.0541(5) -0.0189(8) 0.143(3) Uani 1 1 d . . .
H1 H 0.1174 0.0226 -0.0701 0.171 Uiso 1 1 calc R . .
C2 C 0.2039(5) 0.0868(5) -0.0551(8) 0.131(3) Uani 1 1 d . . .
H2 H 0.2059 0.0765 -0.1359 0.158 Uiso 1 1 calc R . .
C3 C 0.2513(4) 0.1338(4) 0.0279(6) 0.101(2) Uani 1 1 d . . .
H3 H 0.2871 0.1598 0.0139 0.121 Uiso 1 1 calc R . .
C4 C 0.2329(4) 0.1342(4) 0.1468(6) 0.105(2) Uani 1 1 d . . .
C5 C 0.2674(3) 0.1722(3) 0.2700(5) 0.0811(15) Uani 1 1 d . . .
C6 C 0.3240(4) 0.2185(4) 0.2833(6) 0.101(2) Uani 1 1 d . . .
H6 H 0.3402 0.2182 0.2152 0.121 Uiso 1 1 calc R . .
C7 C 0.3585(3) 0.2647(4) 0.3866(7) 0.0936(19) Uani 1 1 d . . .
C8 C 0.4224(5) 0.3076(7) 0.3936(12) 0.155(4) Uani 1 1 d . . .
C9 C 0.3502(2) 0.2050(3) 0.7475(4) 0.0622(11) Uani 1 1 d . . .
H9 H 0.3641 0.2561 0.7476 0.075 Uiso 1 1 calc R . .
C10 C 0.3833(2) 0.1604(2) 0.8524(4) 0.0572(11) Uani 1 1 d . . .
H10 H 0.4176 0.1816 0.9227 0.069 Uiso 1 1 calc R . .
C11 C 0.2824(2) 0.1052(3) 0.6460(4) 0.0702(13) Uani 1 1 d . . .
H11 H 0.2470 0.0858 0.5755 0.084 Uiso 1 1 calc R . .
C12 C 0.3142(2) 0.0560(3) 0.7447(4) 0.0707(13) Uani 1 1 d . . .
H12 H 0.3015 0.0042 0.7388 0.085 Uiso 1 1 calc R . .
C13 C 0.3651(2) 0.0826(2) 0.8531(4) 0.0551(10) Uani 1 1 d . . .
C14 C 0.3987(2) 0.0328(3) 0.9625(4) 0.0541(10) Uani 1 1 d . . .
C15 C 0.3994(2) -0.0447(3) 0.9622(4) 0.0580(10) Uani 1 1 d . . .
H15 H 0.3756 -0.0718 0.8876 0.070 Uiso 1 1 calc R . .
C16 C 0.4772(2) -0.0110(2) 1.1906(3) 0.0516(10) Uani 1 1 d . . .
F1 F 0.4754(3) 0.2850(4) 0.4785(7) 0.214(3) Uani 1 1 d . . .
F2 F 0.4157(3) 0.3806(4) 0.3901(6) 0.188(2) Uani 1 1 d . . .
F3 F 0.4390(3) 0.2967(5) 0.2882(7) 0.213(3) Uani 1 1 d . . .
N1 N 0.29926(17) 0.1793(2) 0.6450(3) 0.0605(9) Uani 1 1 d . . .
O1 O 0.24454(18) 0.1613(2) 0.3574(3) 0.0842(10) Uani 1 1 d . . .
O2 O 0.3436(2) 0.2790(3) 0.4849(4) 0.0987(12) Uani 1 1 d . . .
S1 S 0.16417(14) 0.08085(15) 0.1324(2) 0.1433(8) Uani 1 1 d . . .
S2 S 0.44505(6) 0.07644(6) 1.11059(10) 0.0666(4) Uani 1 1 d . . .
S3 S 0.44462(6) -0.09394(6) 1.10068(9) 0.0608(3) Uani 1 1 d . . .

loop_
_atom_site_aniso_label
_atom_site_aniso_U_11
_atom_site_aniso_U_22
_atom_site_aniso_U_33
_atom_site_aniso_U_23
_atom_site_aniso_U_13
_atom_site_aniso_U_12
Cu1 0.0541(5) 0.0957(6) 0.0469(5) 0.0196(4) 0.0086(3) 0.0139(4)
C1 0.138(7) 0.148(7) 0.125(7) -0.023(5) 0.024(6) 0.019(6)
C2 0.150(8) 0.143(7) 0.104(6) 0.007(5) 0.048(6) 0.039(6)
C3 0.126(6) 0.111(5) 0.073(4) 0.009(3) 0.044(4) 0.049(4)
C4 0.120(5) 0.112(5) 0.094(4) 0.020(4) 0.050(4) 0.048(4)
C5 0.085(4) 0.090(4) 0.075(4) 0.033(3) 0.037(3) 0.038(3)
C6 0.116(5) 0.116(5) 0.086(4) 0.033(4) 0.055(4) 0.048(4)
C7 0.082(4) 0.108(5) 0.103(5) 0.047(4) 0.048(4) 0.036(3)
C8 0.109(7) 0.176(9) 0.213(11) 0.073(8) 0.096(7) 0.025(6)
C9 0.054(2) 0.067(3) 0.057(3) 0.008(2) 0.009(2) 0.008(2)
C10 0.049(2) 0.069(3) 0.043(2) -0.0018(18) 0.0030(18) 0.0035(19)
C11 0.055(3) 0.094(3) 0.043(2) 0.005(2) -0.0061(19) -0.007(2)
C12 0.069(3) 0.073(3) 0.053(3) 0.006(2) 0.000(2) -0.010(2)
C13 0.048(2) 0.069(3) 0.041(2) 0.0011(18) 0.0065(17) -0.0040(19)
C14 0.044(2) 0.072(3) 0.038(2) -0.0018(18) 0.0050(17) -0.0049(19)
C15 0.054(2) 0.067(3) 0.041(2) -0.0039(18) 0.0020(18) -0.011(2)
C16 0.053(2) 0.064(2) 0.0352(19) -0.0010(16) 0.0115(17) -0.0050(18)
F1 0.092(3) 0.248(7) 0.275(8) 0.099(6) 0.028(4) 0.000(4)
F2 0.175(5) 0.152(4) 0.259(7) 0.047(5) 0.102(5) -0.010(4)
F3 0.171(5) 0.270(7) 0.256(7) 0.004(6) 0.148(5) -0.035(5)
N1 0.051(2) 0.079(3) 0.0430(18) 0.0095(17) 0.0065(16) 0.0084(18)
O1 0.081(2) 0.103(3) 0.070(2) 0.0299(18) 0.0286(18) 0.0218(18)
O2 0.082(3) 0.132(3) 0.078(2) 0.034(2) 0.022(2) 0.017(2)
S1 0.140(2) 0.157(2) 0.1307(18) 0.0089(14) 0.0445(15) 0.0283(15)
S2 0.0794(8) 0.0631(7) 0.0391(6) -0.0016(4) -0.0021(5) 0.0018(5)
S3 0.0709(7) 0.0611(7) 0.0420(6) 0.0007(4) 0.0093(5) -0.0055(5)

loop_
_atom_type_symbol
_atom_type_description
_atom_type_scat_dispersion_real
_atom_type_scat_dispersion_imag
_atom_type_scat_source
C C 0.0033 0.0016 'International Tables Vol C Tables 4.2.6.8 and 6.1.1.4'
H H 0.0000 0.0000 'International Tables Vol C Tables 4.2.6.8 and 6.1.1.4'
N N 0.0061 0.0033 'International Tables Vol C Tables 4.2.6.8 and 6.1.1.4'
O O 0.0106 0.0060 'International Tables Vol C Tables 4.2.6.8 and 6.1.1.4'
F F 0.0171 0.0103 'International Tables Vol C Tables 4.2.6.8 and 6.1.1.4'
S S 0.1246 0.1234 'International Tables Vol C Tables 4.2.6.8 and 6.1.1.4'
Cu Cu 0.3201 1.2651 'International Tables Vol C Tables 4.2.6.8 and 6.1.1.4'

loop_
_geom_angle_atom_site_label_1
_geom_angle_atom_site_label_2
_geom_angle_atom_site_label_3
_geom_angle
_geom_angle_site_symmetry_1
_geom_angle_site_symmetry_3
_geom_angle_publ_flag
N1 Cu1 N1 180.00(15) 7_556 . ?
N1 Cu1 O2 91.19(15) 7_556 . ?
N1 Cu1 O2 88.81(15) . . ?
N1 Cu1 O2 88.81(15) 7_556 7_556 ?
N1 Cu1 O2 91.19(15) . 7_556 ?
O2 Cu1 O2 180.0 . 7_556 ?
N1 Cu1 O1 92.14(14) 7_556 7_556 ?
N1 Cu1 O1 87.86(14) . 7_556 ?
O2 Cu1 O1 94.45(16) . 7_556 ?
O2 Cu1 O1 85.55(16) 7_556 7_556 ?
N1 Cu1 O1 87.86(14) 7_556 . ?
N1 Cu1 O1 92.14(14) . . ?
O2 Cu1 O1 85.55(16) . . ?
O2 Cu1 O1 94.45(16) 7_556 . ?
O1 Cu1 O1 180.0 7_556 . ?
C2 C1 S1 108.8(7) . . ?
C2 C1 H1 125.6 . . ?
S1 C1 H1 125.6 . . ?
C3 C2 C1 119.9(8) . . ?
C3 C2 H2 120.1 . . ?
C1 C2 H2 120.1 . . ?
C2 C3 C4 104.5(7) . . ?
C2 C3 H3 127.7 . . ?
C4 C3 H3 127.7 . . ?
C5 C4 C3 129.4(7) . . ?
C5 C4 S1 117.7(5) . . ?
C3 C4 S1 112.9(6) . . ?
O1 C5 C6 123.4(6) . . ?
O1 C5 C4 117.9(6) . . ?
C6 C5 C4 118.7(6) . . ?
C7 C6 C5 126.8(6) . . ?
C7 C6 H6 116.6 . . ?
C5 C6 H6 116.6 . . ?
O2 C7 C6 128.3(6) . . ?
O2 C7 C8 110.0(8) . . ?
C6 C7 C8 121.7(8) . . ?
F1 C8 F2 113.3(12) . . ?
F1 C8 F3 100.6(8) . . ?
F2 C8 F3 99.8(8) . . ?
F1 C8 C7 115.0(8) . . ?
F2 C8 C7 113.9(8) . . ?
F3 C8 C7 112.3(10) . . ?
N1 C9 C10 123.8(4) . . ?
N1 C9 H9 118.1 . . ?
C10 C9 H9 118.1 . . ?
C9 C10 C13 119.3(4) . . ?
C9 C10 H10 120.3 . . ?
C13 C10 H10 120.3 . . ?
N1 C11 C12 123.5(4) . . ?
N1 C11 H11 118.3 . . ?
C12 C11 H11 118.3 . . ?
C11 C12 C13 120.4(4) . . ?
C11 C12 H12 119.8 . . ?
C13 C12 H12 119.8 . . ?
C12 C13 C10 116.3(4) . . ?
C12 C13 C14 122.2(4) . . ?
C10 C13 C14 121.5(3) . . ?
C15 C14 C13 126.3(3) . . ?
C15 C14 S2 115.3(3) . . ?
C13 C14 S2 118.3(3) . . ?
C14 C15 S3 119.7(3) . . ?
C14 C15 H15 120.2 . . ?
S3 C15 H15 120.2 . . ?
C16 C16 S3 124.68(13) 2_657 . ?
C16 C16 S2 120.97(12) 2_657 . ?
S3 C16 S2 114.4(2) . . ?
C11 N1 C9 116.6(3) . . ?
C11 N1 Cu1 122.2(3) . . ?
C9 N1 Cu1 121.2(3) . . ?
C5 O1 Cu1 121.8(4) . . ?
C7 O2 Cu1 123.1(4) . . ?
C4 S1 C1 93.9(5) . . ?
C14 S2 C16 95.27(19) . . ?
C15 S3 C16 95.04(19) . . ?

loop_
_geom_bond_atom_site_label_1
_geom_bond_atom_site_label_2
_geom_bond_distance
_geom_bond_site_symmetry_2
_geom_bond_publ_flag
Cu1 N1 1.996(3) 7_556 ?
Cu1 N1 1.996(3) . ?
Cu1 O2 2.078(4) . ?
Cu1 O2 2.078(4) 7_556 ?
Cu1 O1 2.178(4) 7_556 ?
Cu1 O1 2.178(4) . ?
C1 C2 1.391(12) . ?
C1 S1 1.676(9) . ?
C1 H1 0.9300 . ?
C2 C3 1.360(11) . ?
C2 H2 0.9300 . ?
C3 C4 1.499(8) . ?
C3 H3 0.9300 . ?
C4 C5 1.461(8) . ?
C4 S1 1.666(8) . ?
C5 O1 1.237(6) . ?
C5 C6 1.389(9) . ?
C6 C7 1.376(9) . ?
C6 H6 0.9300 . ?
C7 O2 1.260(7) . ?
C7 C8 1.503(11) . ?
C8 F1 1.239(10) . ?
C8 F2 1.269(11) . ?
C8 F3 1.346(11) . ?
C9 N1 1.332(5) . ?
C9 C10 1.365(5) . ?
C9 H9 0.9300 . ?
C10 C13 1.399(6) . ?
C10 H10 0.9300 . ?
C11 N1 1.330(6) . ?
C11 C12 1.362(6) . ?
C11 H11 0.9300 . ?
C12 C13 1.376(6) . ?
C12 H12 0.9300 . ?
C13 C14 1.453(6) . ?
C14 C15 1.339(6) . ?
C14 S2 1.760(4) . ?
C15 S3 1.722(4) . ?
C15 H15 0.9300 . ?
C16 C16 1.329(7) 2_657 ?
C16 S3 1.743(4) . ?
C16 S2 1.763(4) . ?

loop_
_geom_torsion_atom_site_label_1
_geom_torsion_atom_site_label_2
_geom_torsion_atom_site_label_3
_geom_torsion_atom_site_label_4
_geom_torsion
_geom_torsion_site_symmetry_1
_geom_torsion_site_symmetry_2
_geom_torsion_site_symmetry_3
_geom_torsion_site_symmetry_4
_geom_torsion_publ_flag
S1 C1 C2 C3 -1.8(10) . . . . ?
C1 C2 C3 C4 1.7(9) . . . . ?
C2 C3 C4 C5 177.3(6) . . . . ?
C2 C3 C4 S1 -0.9(7) . . . . ?
C3 C4 C5 O1 -176.5(5) . . . . ?
S1 C4 C5 O1 1.6(6) . . . . ?
C3 C4 C5 C6 3.4(9) . . . . ?
S1 C4 C5 C6 -178.5(4) . . . . ?
O1 C5 C6 C7 -7.1(9) . . . . ?
C4 C5 C6 C7 173.0(5) . . . . ?
C5 C6 C7 O2 -5.6(10) . . . . ?
C5 C6 C7 C8 175.4(6) . . . . ?
O2 C7 C8 F1 68.2(12) . . . . ?
C6 C7 C8 F1 -112.6(11) . . . . ?
O2 C7 C8 F2 -65.0(11) . . . . ?
C6 C7 C8 F2 114.2(10) . . . . ?
O2 C7 C8 F3 -177.5(7) . . . . ?
C6 C7 C8 F3 1.7(12) . . . . ?
N1 C9 C10 C13 2.1(7) . . . . ?
N1 C11 C12 C13 2.4(8) . . . . ?
C11 C12 C13 C10 -2.6(7) . . . . ?
C11 C12 C13 C14 177.7(4) . . . . ?
C9 C10 C13 C12 0.4(6) . . . . ?
C9 C10 C13 C14 -179.8(4) . . . . ?
C12 C13 C14 C15 18.8(7) . . . . ?
C10 C13 C14 C15 -160.9(4) . . . . ?
C12 C13 C14 S2 -162.8(4) . . . . ?
C10 C13 C14 S2 17.4(6) . . . . ?
C13 C14 C15 S3 177.7(4) . . . . ?
S2 C14 C15 S3 -0.7(5) . . . . ?
C12 C11 N1 C9 0.1(7) . . . . ?
C12 C11 N1 Cu1 -178.7(4) . . . . ?
C10 C9 N1 C11 -2.4(7) . . . . ?
C10 C9 N1 Cu1 176.4(3) . . . . ?
N1 Cu1 N1 C11 59(57) 7_556 . . . ?
O2 Cu1 N1 C11 -126.4(4) . . . . ?
O2 Cu1 N1 C11 53.6(4) 7_556 . . . ?
O1 Cu1 N1 C11 139.1(4) 7_556 . . . ?
O1 Cu1 N1 C11 -40.9(4) . . . . ?
N1 Cu1 N1 C9 -120(57) 7_556 . . . ?
O2 Cu1 N1 C9 54.9(4) . . . . ?
O2 Cu1 N1 C9 -125.1(4) 7_556 . . . ?
O1 Cu1 N1 C9 -39.6(3) 7_556 . . . ?
O1 Cu1 N1 C9 140.4(3) . . . . ?
C6 C5 O1 Cu1 32.5(6) . . . . ?
C4 C5 O1 Cu1 -147.7(4) . . . . ?
N1 Cu1 O1 C5 55.9(4) 7_556 . . . ?
N1 Cu1 O1 C5 -124.1(4) . . . . ?
O2 Cu1 O1 C5 -35.5(4) . . . . ?
O2 Cu1 O1 C5 144.5(4) 7_556 . . . ?
O1 Cu1 O1 C5 174(100) 7_556 . . . ?
C6 C7 O2 Cu1 -11.5(8) . . . . ?
C8 C7 O2 Cu1 167.6(5) . . . . ?
N1 Cu1 O2 C7 -63.2(4) 7_556 . . . ?
N1 Cu1 O2 C7 116.8(4) . . . . ?
O2 Cu1 O2 C7 157(92) 7_556 . . . ?
O1 Cu1 O2 C7 -155.5(4) 7_556 . . . ?
O1 Cu1 O2 C7 24.5(4) . . . . ?
C5 C4 S1 C1 -178.5(5) . . . . ?
C3 C4 S1 C1 -0.1(5) . . . . ?
C2 C1 S1 C4 1.0(7) . . . . ?
C15 C14 S2 C16 3.9(4) . . . . ?
C13 C14 S2 C16 -174.6(3) . . . . ?
C16 C16 S2 C14 173.8(5) 2_657 . . . ?
S3 C16 S2 C14 -5.8(3) . . . . ?
C14 C15 S3 C16 -2.9(4) . . . . ?
C16 C16 S3 C15 -174.1(5) 2_657 . . . ?
S2 C16 S3 C15 5.5(3) . . . . ?

loop_
_platon_squeeze_void_nr
_platon_squeeze_void_average_x
_platon_squeeze_void_average_y
_platon_squeeze_void_average_z
_platon_squeeze_void_volume
_platon_squeeze_void_count_electrons
_platon_squeeze_void_content
1 0.000 0.000 -0.006 201 8 ' '
2 0.500 0.500 -0.006 201 8 ' '
